data_4338602
loop_
_publ_author_name
'Zhang, Daopeng'
'Wang, Hailong'
'Chen, Yuting'
'Ni, Zhong-Hai'
'Tian, Laijin'
'Jiang, Jianzhuang'

_publ_section_title
;
 Rational Design and Assembly of a New Series of Cyanide-Bridged
 Fe^III^--Mn^II^ One-Dimensional Single Chain Complexes:
 Synthesis, Crystal Structures, and Magnetic Properties
;
_journal_coden_ASTM INOCAJ
_journal_issue 12
_journal_name_full 'Inorganic chemistry'
_journal_page_first 5488
_journal_page_last 5496
_journal_paper_doi 10.1021/ic900483z
_journal_volume 48
_journal_year 2009
_chemical_formula_sum 'C16 H27 Cl2 Mn N3 O8'
_chemical_formula_weight 515.25
_space_group_IT_number 2
_symmetry_cell_setting triclinic
_symmetry_space_group_name_Hall '-P 1'
_symmetry_space_group_name_H-M 'P -1'
_atom_sites_solution_hydrogens geom
_atom_sites_solution_primary direct
_atom_sites_solution_secondary difmap
_audit_creation_method SHELXL-97
_cell_angle_alpha 69.3660(10)
_cell_angle_beta 81.1560(10)
_cell_angle_gamma 85.8990(10)
_cell_formula_units_Z 2
_cell_length_a 7.1991(6)
_cell_length_b 11.6817(10)
_cell_length_c 14.5535(11)
_cell_measurement_temperature 273(2)
_cell_volume 1131.59(16)
_computing_structure_refinement 'SHELXL-97 (Sheldrick, 1997)'
_computing_structure_solution 'SHELXS-97 (Sheldrick, 1990)'
_diffrn_ambient_temperature 273(2)
_diffrn_measured_fraction_theta_full 0.990
_diffrn_measured_fraction_theta_max 0.990
_diffrn_radiation_monochromator graphite
_diffrn_radiation_source 'fine-focus sealed tube'
_diffrn_radiation_type MoK\a
_diffrn_radiation_wavelength 0.71073
_diffrn_reflns_av_R_equivalents 0.0157
_diffrn_reflns_av_sigmaI/netI 0.0316
_diffrn_reflns_limit_h_max 8
_diffrn_reflns_limit_h_min -8
_diffrn_reflns_limit_k_max 13
_diffrn_reflns_limit_k_min -13
_diffrn_reflns_limit_l_max 17
_diffrn_reflns_limit_l_min -12
_diffrn_reflns_number 5678
_diffrn_reflns_theta_full 25.01
_diffrn_reflns_theta_max 25.01
_diffrn_reflns_theta_min 1.86
_exptl_absorpt_coefficient_mu 0.865
_exptl_absorpt_correction_type multi-scan
_exptl_absorpt_process_details sadabs
_exptl_crystal_colour yellow
_exptl_crystal_density_diffrn 1.512
_exptl_crystal_density_method 'not measured'
_exptl_crystal_description block
_exptl_crystal_F_000 534
_refine_diff_density_max 0.959
_refine_diff_density_min -0.693
_refine_diff_density_rms 0.076
_refine_ls_extinction_method none
_refine_ls_goodness_of_fit_ref 1.033
_refine_ls_hydrogen_treatment mixed
_refine_ls_matrix_type full
_refine_ls_number_parameters 274
_refine_ls_number_reflns 3955
_refine_ls_number_restraints 0
_refine_ls_restrained_S_all 1.033
_refine_ls_R_factor_all 0.0592
_refine_ls_R_factor_gt 0.0514
_refine_ls_shift/su_max 0.001
_refine_ls_shift/su_mean 0.000
_refine_ls_structure_factor_coef Fsqd
_refine_ls_weighting_details 'calc w=1/[\s^2^(Fo^2^)+(0.0982P)^2^+0.9493P] where P=(Fo^2^+2Fc^2^)/3'
_refine_ls_weighting_scheme calc
_refine_ls_wR_factor_gt 0.1490
_refine_ls_wR_factor_ref 0.1590
_reflns_number_gt 3351
_reflns_number_total 3955
_reflns_threshold_expression >2sigma(I)
_cod_data_source_file ic900483z_si_002.cif
_cod_data_source_block 1
_cod_original_sg_symbol_H-M P-1
_cod_database_code 4338602

loop_
_symmetry_equiv_pos_as_xyz
'x, y, z'
'-x, -y, -z'

loop_
_atom_site_label
_atom_site_type_symbol
_atom_site_fract_x
_atom_site_fract_y
_atom_site_fract_z
_atom_site_U_iso_or_equiv
_atom_site_adp_type
_atom_site_occupancy
_atom_site_symmetry_multiplicity
_atom_site_calc_flag
_atom_site_refinement_flags
Mn1 Mn 0.84444(6) 0.20970(4) 0.20847(3) 0.0381(2) Uani 1 1 d .
Cl1 Cl 0.52134(16) 0.78508(11) 0.21375(10) 0.0706(3) Uani 1 1 d .
Cl2 Cl 1.16674(12) 0.28447(9) 0.20984(8) 0.0530(3) Uani 1 1 d .
O1 O 0.7992(4) 0.3915(2) 0.08437(19) 0.0550(7) Uani 1 1 d .
O2 O 0.9398(4) 0.1806(3) 0.06219(18) 0.0542(7) Uani 1 1 d .
O3 O 0.7028(6) 0.7562(5) 0.1833(5) 0.146(2) Uani 1 1 d .
O4 O 0.3915(9) 0.7447(5) 0.1719(6) 0.159(2) Uani 1 1 d .
O5 O 0.4932(10) 0.8997(5) 0.2135(8) 0.205(4) Uani 1 1 d .
O6 O 0.4903(13) 0.7074(8) 0.3144(5) 0.210(4) Uani 1 1 d .
O7 O 0.0711(7) 0.3792(3) 0.3893(3) 0.1037(13) Uani 1 1 d .
H7 H 0.1795 0.3532 0.3833 0.124 Uiso 1 1 d R
O8 O 0.5655(3) 0.1533(3) 0.1836(2) 0.0578(7) Uani 1 1 d .
H8C H 0.4813 0.1993 0.1955 0.069 Uiso 1 1 d R
H8D H 0.5364 0.1153 0.1500 0.069 Uiso 1 1 d R
N1 N 0.7793(4) 0.1105(2) 0.36990(19) 0.0393(6) Uani 1 1 d .
N2 N 0.9480(4) 0.0156(3) 0.2426(2) 0.0430(7) Uani 1 1 d .
N3 N 0.6804(4) 0.3344(3) 0.2798(2) 0.0463(7) Uani 1 1 d .
C1 C 0.6968(5) 0.1700(3) 0.4283(2) 0.0437(8) Uani 1 1 d .
C2 C 0.6597(5) 0.1113(4) 0.5303(3) 0.0558(10) Uani 1 1 d .
H2 H 0.6037 0.1535 0.5711 0.067 Uiso 1 1 calc R
C3 C 0.7075(6) -0.0101(4) 0.5692(3) 0.0607(11) Uani 1 1 d .
H3 H 0.6833 -0.0509 0.6372 0.073 Uiso 1 1 calc R
C4 C 0.7915(5) -0.0725(4) 0.5082(3) 0.0543(10) Uani 1 1 d .
H4 H 0.8232 -0.1552 0.5343 0.065 Uiso 1 1 calc R
C5 C 0.8274(5) -0.0086(3) 0.4069(2) 0.0418(8) Uani 1 1 d .
C6 C 0.9180(5) -0.0611(3) 0.3304(3) 0.0453(8) Uani 1 1 d .
C7 C 1.0292(6) -0.0192(4) 0.1574(3) 0.0574(10) Uani 1 1 d .
H7A H 0.9363 -0.0611 0.1398 0.069 Uiso 1 1 calc R
H7B H 1.1356 -0.0746 0.1743 0.069 Uiso 1 1 calc R
C8 C 1.0915(5) 0.0924(4) 0.0718(3) 0.0563(10) Uani 1 1 d .
H8A H 1.2026 0.1249 0.0834 0.068 Uiso 1 1 calc R
H8B H 1.1219 0.0729 0.0117 0.068 Uiso 1 1 calc R
C9 C 0.9708(7) 0.2928(4) -0.0193(3) 0.0702(12) Uani 1 1 d .
H9A H 0.9800 0.2785 -0.0816 0.084 Uiso 1 1 calc R
H9B H 1.0867 0.3291 -0.0176 0.084 Uiso 1 1 calc R
C10 C 0.8070(7) 0.3758(4) -0.0095(3) 0.0691(12) Uani 1 1 d .
H10A H 0.8225 0.4543 -0.0628 0.083 Uiso 1 1 calc R
H10B H 0.6916 0.3402 -0.0127 0.083 Uiso 1 1 calc R
C11 C 0.6370(6) 0.4559(4) 0.1113(3) 0.0580(10) Uani 1 1 d .
H11A H 0.5242 0.4152 0.1114 0.070 Uiso 1 1 calc R
H11B H 0.6341 0.5386 0.0639 0.070 Uiso 1 1 calc R
C12 C 0.6449(6) 0.4592(4) 0.2132(3) 0.0618(11) Uani 1 1 d .
H12A H 0.7446 0.5124 0.2105 0.074 Uiso 1 1 calc R
H12B H 0.5267 0.4909 0.2375 0.074 Uiso 1 1 calc R
C13 C 0.6477(5) 0.3012(3) 0.3733(3) 0.0488(9) Uani 1 1 d .
C14 C 0.5662(8) 0.3813(5) 0.4317(4) 0.0783(14) Uani 1 1 d .
H14A H 0.5602 0.4647 0.3878 0.117 Uiso 1 1 calc R
H14B H 0.6444 0.3756 0.4810 0.117 Uiso 1 1 calc R
H14C H 0.4419 0.3548 0.4635 0.117 Uiso 1 1 calc R
C15 C 0.9614(7) -0.1960(4) 0.3610(4) 0.0674(12) Uani 1 1 d .
H15A H 0.8515 -0.2385 0.3619 0.101 Uiso 1 1 calc R
H15B H 0.9989 -0.2246 0.4260 0.101 Uiso 1 1 calc R
H15C H 1.0616 -0.2110 0.3147 0.101 Uiso 1 1 calc R
C16 C 0.0706(10) 0.5056(5) 0.3559(5) 0.1013(19) Uani 1 1 d .
H16A H 0.0480 0.5331 0.4116 0.152 Uiso 1 1 calc R
H16B H -0.0268 0.5372 0.3148 0.152 Uiso 1 1 calc R
H16C H 0.1902 0.5344 0.3181 0.152 Uiso 1 1 calc R

loop_
_atom_site_aniso_label
_atom_site_aniso_U_11
_atom_site_aniso_U_22
_atom_site_aniso_U_33
_atom_site_aniso_U_23
_atom_site_aniso_U_13
_atom_site_aniso_U_12
Mn1 0.0359(3) 0.0384(3) 0.0332(3) -0.0054(2) -0.0028(2) 0.0031(2)
Cl1 0.0605(7) 0.0701(7) 0.0909(9) -0.0442(6) -0.0012(6) 0.0022(5)
Cl2 0.0367(5) 0.0531(5) 0.0675(6) -0.0187(4) -0.0076(4) -0.0002(4)
O1 0.0502(15) 0.0556(15) 0.0442(14) 0.0009(12) -0.0092(11) 0.0062(12)
O2 0.0468(14) 0.0689(17) 0.0370(13) -0.0089(12) -0.0009(10) 0.0025(12)
O3 0.085(3) 0.136(4) 0.227(6) -0.102(4) 0.047(3) -0.013(3)
O4 0.158(5) 0.134(4) 0.240(7) -0.103(5) -0.109(5) 0.026(4)
O5 0.162(5) 0.105(4) 0.403(12) -0.150(6) -0.067(6) 0.018(4)
O6 0.280(10) 0.222(8) 0.107(4) -0.057(5) 0.054(5) -0.037(7)
O7 0.163(4) 0.065(2) 0.079(2) -0.0187(19) -0.023(2) 0.006(2)
O8 0.0380(13) 0.0656(17) 0.0744(18) -0.0301(14) -0.0099(12) 0.0045(12)
N1 0.0386(15) 0.0424(15) 0.0310(14) -0.0057(11) -0.0035(11) -0.0019(12)
N2 0.0430(16) 0.0419(15) 0.0431(16) -0.0134(13) -0.0075(12) 0.0031(12)
N3 0.0430(16) 0.0393(15) 0.0504(18) -0.0100(13) -0.0043(13) 0.0072(12)
C1 0.0346(17) 0.057(2) 0.0384(18) -0.0152(16) -0.0018(13) -0.0051(15)
C2 0.043(2) 0.083(3) 0.041(2) -0.022(2) -0.0022(15) -0.0093(19)
C3 0.057(2) 0.081(3) 0.0328(19) -0.0021(19) -0.0061(17) -0.015(2)
C4 0.052(2) 0.053(2) 0.046(2) 0.0029(17) -0.0151(17) -0.0105(17)
C5 0.0383(17) 0.0406(18) 0.0400(18) -0.0041(14) -0.0078(14) -0.0054(14)
C6 0.0434(19) 0.0367(17) 0.055(2) -0.0114(16) -0.0150(16) 0.0007(14)
C7 0.060(2) 0.061(2) 0.059(2) -0.032(2) -0.0085(19) 0.0100(19)
C8 0.047(2) 0.074(3) 0.053(2) -0.033(2) -0.0010(17) 0.0046(18)
C9 0.073(3) 0.082(3) 0.037(2) -0.004(2) 0.0072(19) -0.001(2)
C10 0.073(3) 0.079(3) 0.036(2) 0.0055(19) -0.0115(19) 0.003(2)
C11 0.051(2) 0.046(2) 0.062(2) 0.0015(18) -0.0134(18) 0.0070(17)
C12 0.055(2) 0.044(2) 0.078(3) -0.0138(19) -0.011(2) 0.0140(17)
C13 0.0361(18) 0.053(2) 0.059(2) -0.0246(18) -0.0009(16) 0.0011(15)
C14 0.088(3) 0.080(3) 0.073(3) -0.042(3) -0.001(3) 0.018(3)
C15 0.089(3) 0.038(2) 0.073(3) -0.0143(19) -0.020(2) 0.009(2)
C16 0.109(5) 0.067(3) 0.129(5) -0.034(3) -0.024(4) 0.004(3)

loop_
_atom_type_symbol
_atom_type_description
_atom_type_scat_dispersion_real
_atom_type_scat_dispersion_imag
_atom_type_scat_source
C C 0.0033 0.0016 'International Tables Vol C Tables 4.2.6.8 and 6.1.1.4'
H H 0.0000 0.0000 'International Tables Vol C Tables 4.2.6.8 and 6.1.1.4'
N N 0.0061 0.0033 'International Tables Vol C Tables 4.2.6.8 and 6.1.1.4'
O O 0.0106 0.0060 'International Tables Vol C Tables 4.2.6.8 and 6.1.1.4'
Cl Cl 0.1484 0.1585 'International Tables Vol C Tables 4.2.6.8 and 6.1.1.4'
Mn Mn 0.3368 0.7283 'International Tables Vol C Tables 4.2.6.8 and 6.1.1.4'

loop_
_geom_angle_atom_site_label_1
_geom_angle_atom_site_label_2
_geom_angle_atom_site_label_3
_geom_angle
N1 Mn1 N2 71.03(10)
N1 Mn1 N3 70.80(11)
N2 Mn1 N3 141.65(11)
N1 Mn1 O2 142.50(11)
N2 Mn1 O2 72.29(10)
N3 Mn1 O2 144.35(11)
N1 Mn1 O8 90.60(10)
N2 Mn1 O8 89.02(10)
N3 Mn1 O8 87.75(11)
O2 Mn1 O8 81.20(10)
N1 Mn1 O1 143.64(11)
N2 Mn1 O1 144.93(11)
N3 Mn1 O1 72.88(10)
O2 Mn1 O1 72.65(10)
O8 Mn1 O1 86.23(10)
N1 Mn1 Cl2 97.39(7)
N2 Mn1 Cl2 92.56(8)
N3 Mn1 Cl2 95.86(8)
O2 Mn1 Cl2 91.75(7)
O8 Mn1 Cl2 171.94(8)
O1 Mn1 Cl2 87.95(7)
O5 Cl1 O3 115.2(4)
O5 Cl1 O4 115.3(4)
O3 Cl1 O4 112.5(4)
O5 Cl1 O6 106.4(5)
O3 Cl1 O6 103.0(5)
O4 Cl1 O6 102.6(5)
C11 O1 C10 114.9(3)
C11 O1 Mn1 111.5(2)
C10 O1 Mn1 111.8(2)
C9 O2 C8 115.6(3)
C9 O2 Mn1 112.7(2)
C8 O2 Mn1 110.5(2)
C16 O7 H7 109.5
Mn1 O8 H8C 109.5
Mn1 O8 H8D 133.8
H8C O8 H8D 113.1
C1 N1 C5 121.4(3)
C1 N1 Mn1 119.5(2)
C5 N1 Mn1 119.1(2)
C6 N2 C7 123.0(3)
C6 N2 Mn1 120.4(2)
C7 N2 Mn1 116.2(2)
C13 N3 C12 123.6(3)
C13 N3 Mn1 119.7(2)
C12 N3 Mn1 115.9(2)
N1 C1 C2 120.8(4)
N1 C1 C13 113.8(3)
C2 C1 C13 125.4(3)
C3 C2 C1 118.6(4)
C3 C2 H2 120.7
C1 C2 H2 120.7
C2 C3 C4 120.6(4)
C2 C3 H3 119.7
C4 C3 H3 119.7
C3 C4 C5 118.3(4)
C3 C4 H4 120.8
C5 C4 H4 120.8
N1 C5 C4 120.3(3)
N1 C5 C6 114.2(3)
C4 C5 C6 125.5(3)
N2 C6 C5 115.1(3)
N2 C6 C15 125.6(4)
C5 C6 C15 119.3(3)
N2 C7 C8 109.5(3)
N2 C7 H7A 109.8
C8 C7 H7A 109.8
N2 C7 H7B 109.8
C8 C7 H7B 109.8
H7A C7 H7B 108.2
O2 C8 C7 107.5(3)
O2 C8 H8A 110.2
C7 C8 H8A 110.2
O2 C8 H8B 110.2
C7 C8 H8B 110.2
H8A C8 H8B 108.5
O2 C9 C10 107.0(3)
O2 C9 H9A 110.3
C10 C9 H9A 110.3
O2 C9 H9B 110.3
C10 C9 H9B 110.3
H9A C9 H9B 108.6
O1 C10 C9 107.6(3)
O1 C10 H10A 110.2
C9 C10 H10A 110.2
O1 C10 H10B 110.2
C9 C10 H10B 110.2
H10A C10 H10B 108.5
O1 C11 C12 108.5(3)
O1 C11 H11A 110.0
C12 C11 H11A 110.0
O1 C11 H11B 110.0
C12 C11 H11B 110.0
H11A C11 H11B 108.4
N3 C12 C11 108.7(3)
N3 C12 H12A 109.9
C11 C12 H12A 109.9
N3 C12 H12B 109.9
C11 C12 H12B 109.9
H12A C12 H12B 108.3
N3 C13 C1 115.4(3)
N3 C13 C14 125.7(4)
C1 C13 C14 118.9(4)
C13 C14 H14A 109.5
C13 C14 H14B 109.5
H14A C14 H14B 109.5
C13 C14 H14C 109.5
H14A C14 H14C 109.5
H14B C14 H14C 109.5
C6 C15 H15A 109.5
C6 C15 H15B 109.5
H15A C15 H15B 109.5
C6 C15 H15C 109.5
H15A C15 H15C 109.5
H15B C15 H15C 109.5
O7 C16 H16A 109.5
O7 C16 H16B 109.5
H16A C16 H16B 109.5
O7 C16 H16C 109.5
H16A C16 H16C 109.5
H16B C16 H16C 109.5

loop_
_geom_bond_atom_site_label_1
_geom_bond_atom_site_label_2
_geom_bond_distance
Mn1 N1 2.214(3)
Mn1 N2 2.241(3)
Mn1 N3 2.244(3)
Mn1 O2 2.269(3)
Mn1 O8 2.276(3)
Mn1 O1 2.293(2)
Mn1 Cl2 2.5423(10)
Cl1 O5 1.339(5)
Cl1 O3 1.372(4)
Cl1 O4 1.381(5)
Cl1 O6 1.418(7)
O1 C11 1.423(5)
O1 C10 1.433(5)
O2 C9 1.429(5)
O2 C8 1.435(5)
O7 C16 1.383(6)
O7 H7 0.8200
O8 H8C 0.8200
O8 H8D 0.8219
N1 C1 1.328(4)
N1 C5 1.344(4)
N2 C6 1.273(5)
N2 C7 1.463(5)
N3 C13 1.265(5)
N3 C12 1.469(5)
C1 C2 1.389(5)
C1 C13 1.503(5)
C2 C3 1.369(6)
C2 H2 0.9300
C3 C4 1.384(6)
C3 H3 0.9300
C4 C5 1.390(5)
C4 H4 0.9300
C5 C6 1.496(5)
C6 C15 1.502(5)
C7 C8 1.490(6)
C7 H7A 0.9700
C7 H7B 0.9700
C8 H8A 0.9700
C8 H8B 0.9700
C9 C10 1.495(6)
C9 H9A 0.9700
C9 H9B 0.9700
C10 H10A 0.9700
C10 H10B 0.9700
C11 C12 1.506(6)
C11 H11A 0.9700
C11 H11B 0.9700
C12 H12A 0.9700
C12 H12B 0.9700
C13 C14 1.506(6)
C14 H14A 0.9600
C14 H14B 0.9600
C14 H14C 0.9600
C15 H15A 0.9600
C15 H15B 0.9600
C15 H15C 0.9600
C16 H16A 0.9600
C16 H16B 0.9600
C16 H16C 0.9600
